data_2228945
loop_
_publ_author_name
'Shuai, Qi'
'Ding, Ke-Lian'
'Hu, Fan'
'Yu, Ping'

_publ_section_title
;
 Poly[[hepta-\m~2~-aqua-bis(\m~2~-pyrazine-2-carboxylato)dibarium]
 bis(pyrazine-2-carboxylate)]
;
_journal_coeditor_code BH2331
_journal_issue 2
_journal_name_full 'Acta Crystallographica Section E'
_journal_page_first m283
_journal_page_last m284
_journal_paper_doi 10.1107/S1600536811003023
_journal_volume 67
_journal_year 2011
_chemical_formula_iupac '[Ba (C5 H3 N2 O2) (H2 O)3.5] (C5 H3 N2 O2)'
_chemical_formula_moiety 'C5 H10 Ba N2 O5.5 +, C5 H3 N2 O2 -'
_chemical_formula_sum 'C10 H13 Ba N4 O7.5'
_chemical_formula_weight 446.58
_chemical_name_systematic
;
Poly[[hepta-\m~2~-aqua-bis(\m~2~-pyrazine-2-carboxylato)dibarium]
bis(pyrazine-2-carboxylate)]
;
_space_group_IT_number 4
_symmetry_cell_setting monoclinic
_symmetry_space_group_name_Hall 'P 2yb'
_symmetry_space_group_name_H-M 'P 1 21 1'
_atom_sites_solution_hydrogens geom
_atom_sites_solution_primary direct
_atom_sites_solution_secondary difmap
_audit_creation_method SHELXL-97
_cell_angle_alpha 90.00
_cell_angle_beta 118.741(2)
_cell_angle_gamma 90.00
_cell_formula_units_Z 4
_cell_length_a 7.5652(10)
_cell_length_b 29.263(3)
_cell_length_c 7.6067(10)
_cell_measurement_reflns_used 4314
_cell_measurement_temperature 298(2)
_cell_measurement_theta_max 27.588
_cell_measurement_theta_min 2.784
_cell_volume 1476.5(3)
_computing_cell_refinement 'SAINT (Bruker, 2002)'
_computing_data_collection 'SMART (Bruker, 2002)'
_computing_data_reduction 'SAINT (Bruker, 2002)'
_computing_molecular_graphics 'SHELXTL (Sheldrick, 2008)'
_computing_publication_material 'SHELXTL (Sheldrick, 2008)'
_computing_structure_refinement 'SHELXL97 (Sheldrick, 2008)'
_computing_structure_solution 'SHELXS97 (Sheldrick, 2008)'
_diffrn_ambient_temperature 298(2)
_diffrn_detector_area_resol_mean 0
_diffrn_measured_fraction_theta_full 0.998
_diffrn_measured_fraction_theta_max 0.998
_diffrn_measurement_device_type 'Bruker SMART APEX CCD area-detector'
_diffrn_measurement_method '\f and \w'
_diffrn_radiation_monochromator graphite
_diffrn_radiation_source 'fine-focus sealed tube'
_diffrn_radiation_type MoK\a
_diffrn_radiation_wavelength 0.71073
_diffrn_reflns_av_R_equivalents 0.0360
_diffrn_reflns_av_sigmaI/netI 0.0616
_diffrn_reflns_limit_h_max 6
_diffrn_reflns_limit_h_min -8
_diffrn_reflns_limit_k_max 32
_diffrn_reflns_limit_k_min -34
_diffrn_reflns_limit_l_max 9
_diffrn_reflns_limit_l_min -8
_diffrn_reflns_number 7342
_diffrn_reflns_theta_full 25.00
_diffrn_reflns_theta_max 25.00
_diffrn_reflns_theta_min 1.39
_diffrn_standards_decay_% 0
_diffrn_standards_interval_count 0
_diffrn_standards_interval_time 0
_diffrn_standards_number 0
_exptl_absorpt_coefficient_mu 2.735
_exptl_absorpt_correction_T_max 0.6687
_exptl_absorpt_correction_T_min 0.3476
_exptl_absorpt_correction_type multi-scan
_exptl_absorpt_process_details '(SADABS; Bruker, 2002)'
_exptl_crystal_colour colourless
_exptl_crystal_density_diffrn 2.009
_exptl_crystal_density_method 'not measured'
_exptl_crystal_description block
_exptl_crystal_F_000 868
_exptl_crystal_size_max 0.49
_exptl_crystal_size_mid 0.34
_exptl_crystal_size_min 0.16
_refine_diff_density_max 1.844
_refine_diff_density_min -2.617
_refine_ls_abs_structure_details 'Flack (1983), 2096 Friedel pairs'
_refine_ls_abs_structure_Flack 0.04(4)
_refine_ls_extinction_coef 0.00273(13)
_refine_ls_extinction_method 'SHELXL97 (Sheldrick, 2008)'
_refine_ls_goodness_of_fit_ref 1.024
_refine_ls_hydrogen_treatment constr
_refine_ls_matrix_type full
_refine_ls_number_constraints 0
_refine_ls_number_parameters 406
_refine_ls_number_reflns 4734
_refine_ls_number_restraints 1
_refine_ls_restrained_S_all 1.024
_refine_ls_R_factor_all 0.0488
_refine_ls_R_factor_gt 0.0460
_refine_ls_shift/su_max 0.000
_refine_ls_shift/su_mean 0.000
_refine_ls_structure_factor_coef Fsqd
_refine_ls_weighting_details 'calc w=1/[\s^2^(Fo^2^)+(0.0620P)^2^+10.4333P] where P=(Fo^2^+2Fc^2^)/3'
_refine_ls_weighting_scheme calc
_refine_ls_wR_factor_gt 0.1186
_refine_ls_wR_factor_ref 0.1206
_reflns_number_gt 4502
_reflns_number_total 4734
_reflns_threshold_expression I>2\s(I)
_cod_data_source_file bh2331.cif
_cod_data_source_block I
_cod_depositor_comments
;

2019-11-07
Z value and formula fixed to values more according to usual
chemical conventions.                 miguel
;
_cod_original_formula_sum 'C20 H26 Ba2 N8 O15'
_cod_original_formula_weight 893.17
_cod_original_formula_moiety 'C10 H20 Ba2 N4 O11 2+, 2(C5 H3 N2 O2 -)'
_cod_original_formula_iupac '[Ba2 (C5 H3 N2 O2)2 (H2 O)7] (C5 H3 N2 O2)2'
_cod_original_formula_units_Z 2
_cod_original_sg_symbol_H-M 'P 21'
_cod_database_code 2228945
_cod_database_fobs_code 2228945

loop_
_symmetry_equiv_pos_as_xyz
'x, y, z'
'-x, y+1/2, -z'

loop_
_atom_site_type_symbol
_atom_site_label
_atom_site_fract_x
_atom_site_fract_y
_atom_site_fract_z
_atom_site_U_iso_or_equiv
_atom_site_adp_type
_atom_site_calc_flag
_atom_site_refinement_flags
_atom_site_occupancy
_atom_site_disorder_assembly
_atom_site_disorder_group
Ba Ba1 0.77811(9) 0.366622(19) 0.36016(9) 0.02014(17) Uani d . 1 . .
Ba Ba2 1.10429(9) 0.394536(18) 0.03210(9) 0.01982(16) Uani d . 1 . .
N N1 0.8301(16) 0.2639(3) 0.3451(15) 0.026(2) Uani d . 1 . .
N N2 0.888(2) 0.1707(4) 0.308(2) 0.043(3) Uani d . 1 . .
N N3 1.0849(15) 0.4975(4) 0.0828(17) 0.028(2) Uani d . 1 . .
N N4 1.045(2) 0.5910(4) 0.137(2) 0.045(3) Uani d . 1 . .
N N5 0.6725(18) 0.5151(4) 0.6133(18) 0.033(3) Uani d . 1 . .
N N6 0.5658(18) 0.6073(4) 0.610(2) 0.039(3) Uani d . 1 . .
N N7 0.3586(18) 0.2445(4) 0.9189(19) 0.032(3) Uani d . 1 . .
N N8 0.400(2) 0.1538(4) 0.828(2) 0.052(4) Uani d . 1 . .
O O1 0.8792(14) 0.3243(3) 0.0951(15) 0.034(2) Uani d . 1 . .
O O2 0.9048(17) 0.2671(3) -0.0797(14) 0.039(2) Uani d . 1 . .
O O3 0.8422(13) 0.4370(3) 0.1352(14) 0.033(2) Uani d . 1 . .
O O4 0.6620(16) 0.4940(3) 0.1590(18) 0.045(3) Uani d . 1 . .
O O5 0.4326(14) 0.4487(3) 0.6353(16) 0.040(2) Uani d . 1 . .
O O6 0.2265(14) 0.5026(4) 0.6485(15) 0.043(3) Uani d . 1 . .
O O7 0.3818(16) 0.3133(3) 0.6871(15) 0.042(2) Uani d . 1 . .
O O8 0.4035(18) 0.2619(4) 0.4835(15) 0.051(3) Uani d . 1 . .
O O9 1.1777(11) 0.3806(3) 0.4331(11) 0.0267(17) Uani d . 1 . .
H H9A 1.2515 0.3573 0.4865 0.032 Uiso d R 1 . .
H H9B 1.2312 0.4040 0.5061 0.032 Uiso d R 1 . .
O O10 0.6963(12) 0.3775(3) 0.6959(12) 0.0278(18) Uani d . 1 . .
H H10A 0.6450 0.3534 0.7149 0.033 Uiso d R 1 . .
H H10B 0.6182 0.4000 0.6777 0.033 Uiso d R 1 . .
O O11 0.4867(12) 0.4342(3) 0.2934(13) 0.0288(19) Uani d . 1 . .
H H11A 0.5066 0.4577 0.2396 0.035 Uiso d R 1 . .
H H11B 0.4921 0.4421 0.4035 0.035 Uiso d R 1 . .
O O12 0.4417(12) 0.3857(3) -0.0462(12) 0.031(2) Uani d . 1 . .
H H12A 0.4241 0.3637 -0.1259 0.038 Uiso d R 1 . .
H H12B 0.4614 0.4102 -0.0945 0.038 Uiso d R 1 . .
O O13 0.9582(12) 0.4406(3) 0.6526(12) 0.0294(18) Uani d . 1 . .
H H13A 0.8706 0.4607 0.6372 0.035 Uiso d R 1 . .
H H13B 1.0541 0.4533 0.6426 0.035 Uiso d R 1 . .
O O14 0.3952(12) 0.3203(3) 0.2065(13) 0.0296(19) Uani d . 1 . .
H H14A 0.3838 0.3071 0.3001 0.036 Uiso d R 1 . .
H H14B 0.3806 0.3006 0.1182 0.036 Uiso d R 1 . .
O O15 1.0377(12) 0.3263(3) 0.7417(12) 0.0271(18) Uani d . 1 . .
H H15A 1.1486 0.3182 0.7481 0.032 Uiso d R 1 . .
H H15B 0.9823 0.3029 0.7608 0.032 Uiso d R 1 . .
C C1 0.8864(17) 0.2828(4) 0.0620(17) 0.021(2) Uani d . 1 . .
C C2 0.874(2) 0.2485(4) 0.2049(19) 0.027(3) Uani d . 1 . .
C C3 0.896(2) 0.2017(4) 0.184(2) 0.036(3) Uani d . 1 . .
H H3 0.9171 0.1918 0.0790 0.043 Uiso calc R 1 . .
C C5 0.847(3) 0.1868(6) 0.449(3) 0.046(4) Uani d . 1 . .
H H5 0.8360 0.1666 0.5373 0.056 Uiso calc R 1 . .
C C6 0.822(2) 0.2336(5) 0.467(2) 0.036(3) Uani d . 1 . .
H H6 0.7979 0.2435 0.5695 0.043 Uiso calc R 1 . .
C C7 0.804(2) 0.4782(5) 0.1384(19) 0.030(3) Uani d . 1 . .
C C8 0.944(2) 0.5124(4) 0.1270(19) 0.030(3) Uani d . 1 . .
C C9 0.923(2) 0.5590(5) 0.149(2) 0.039(3) Uani d . 1 . .
H H9 0.8193 0.5685 0.1736 0.047 Uiso calc R 1 . .
C C11 1.187(2) 0.5754(5) 0.100(3) 0.041(4) Uani d . 1 . .
H H11 1.2768 0.5960 0.0932 0.050 Uiso calc R 1 . .
C C12 1.207(2) 0.5296(5) 0.071(2) 0.034(3) Uani d . 1 . .
H H12 1.3088 0.5205 0.0432 0.041 Uiso calc R 1 . .
C C13 0.3801(19) 0.4890(4) 0.640(2) 0.026(3) Uani d . 1 . .
C C14 0.5088(18) 0.5268(4) 0.6264(17) 0.022(2) Uani d . 1 . .
C C15 0.461(2) 0.5730(5) 0.624(2) 0.036(3) Uani d . 1 . .
H H15 0.3458 0.5801 0.6341 0.043 Uiso calc R 1 . .
C C17 0.727(2) 0.5944(5) 0.592(2) 0.036(3) Uani d . 1 . .
H H17 0.8058 0.6168 0.5771 0.043 Uiso calc R 1 . .
C C18 0.779(2) 0.5490(5) 0.595(2) 0.041(4) Uani d . 1 . .
H H18 0.8932 0.5419 0.5840 0.049 Uiso calc R 1 . .
C C19 0.396(2) 0.2731(4) 0.636(2) 0.028(3) Uani d . 1 . .
C C20 0.3868(17) 0.2347(4) 0.7658(19) 0.026(3) Uani d . 1 . .
C C21 0.409(2) 0.1888(5) 0.723(2) 0.038(3) Uani d . 1 . .
H H21 0.4321 0.1828 0.6159 0.045 Uiso calc R 1 . .
C C23 0.363(2) 0.1655(6) 0.977(2) 0.045(4) Uani d . 1 . .
H H23 0.3494 0.1424 1.0533 0.054 Uiso calc R 1 . .
C C24 0.346(2) 0.2099(5) 1.022(2) 0.043(4) Uani d . 1 . .
H H24 0.3232 0.2159 1.1296 0.051 Uiso calc R 1 . .

loop_
_atom_site_aniso_label
_atom_site_aniso_U_11
_atom_site_aniso_U_22
_atom_site_aniso_U_33
_atom_site_aniso_U_12
_atom_site_aniso_U_13
_atom_site_aniso_U_23
Ba1 0.0175(3) 0.0207(3) 0.0234(3) 0.0000(3) 0.0108(3) -0.0010(3)
Ba2 0.0184(3) 0.0207(3) 0.0216(3) 0.0006(3) 0.0106(3) -0.0005(3)
N1 0.036(6) 0.013(5) 0.030(6) -0.005(4) 0.017(5) -0.003(4)
N2 0.053(8) 0.023(6) 0.065(8) 0.011(5) 0.038(7) 0.007(6)
N3 0.029(6) 0.029(6) 0.041(6) 0.006(5) 0.029(5) 0.011(5)
N4 0.053(8) 0.019(6) 0.073(9) -0.005(5) 0.039(7) 0.001(6)
N5 0.028(6) 0.032(6) 0.042(7) 0.000(5) 0.018(5) 0.005(5)
N6 0.042(7) 0.015(6) 0.065(9) -0.006(5) 0.028(6) 0.002(5)
N7 0.036(6) 0.029(6) 0.038(6) 0.005(5) 0.025(6) 0.006(5)
N8 0.096(11) 0.018(6) 0.049(8) 0.005(6) 0.041(8) 0.007(6)
O1 0.042(5) 0.019(5) 0.053(6) -0.002(4) 0.031(5) -0.001(4)
O2 0.076(7) 0.021(5) 0.036(5) -0.003(5) 0.042(6) 0.001(4)
O3 0.040(5) 0.022(5) 0.055(6) 0.006(4) 0.037(5) 0.010(4)
O4 0.047(6) 0.028(5) 0.082(8) 0.007(4) 0.049(6) 0.007(5)
O5 0.043(6) 0.030(5) 0.060(6) -0.002(4) 0.034(5) -0.008(5)
O6 0.043(6) 0.035(6) 0.070(8) -0.003(4) 0.042(6) 0.001(5)
O7 0.052(6) 0.037(5) 0.046(6) 0.013(5) 0.031(5) -0.001(5)
O8 0.092(9) 0.038(6) 0.042(6) 0.002(6) 0.047(7) 0.006(5)
O9 0.020(4) 0.033(4) 0.025(4) 0.000(3) 0.008(3) -0.004(3)
O10 0.028(4) 0.027(5) 0.036(4) 0.000(3) 0.022(4) 0.001(4)
O11 0.023(4) 0.027(5) 0.039(5) -0.004(3) 0.017(4) -0.008(4)
O12 0.041(5) 0.031(5) 0.030(4) -0.006(4) 0.024(4) 0.002(4)
O13 0.028(4) 0.025(4) 0.041(5) 0.000(3) 0.021(4) 0.000(4)
O14 0.037(5) 0.016(4) 0.041(5) 0.004(3) 0.023(4) 0.002(4)
O15 0.031(5) 0.020(4) 0.031(5) 0.003(3) 0.016(4) -0.002(3)
C1 0.020(6) 0.027(7) 0.018(6) -0.009(5) 0.011(5) -0.002(5)
C2 0.041(8) 0.021(6) 0.028(7) -0.009(5) 0.024(6) -0.008(5)
C3 0.070(10) 0.007(6) 0.058(9) -0.001(6) 0.052(9) 0.002(6)
C5 0.049(9) 0.037(9) 0.055(10) -0.001(8) 0.027(8) 0.014(8)
C6 0.045(8) 0.041(8) 0.023(7) 0.004(7) 0.018(6) 0.005(6)
C7 0.033(7) 0.030(7) 0.032(7) 0.004(6) 0.020(6) 0.006(6)
C8 0.042(8) 0.017(6) 0.029(7) 0.000(5) 0.016(6) 0.001(5)
C9 0.049(9) 0.033(8) 0.049(9) -0.002(6) 0.035(8) -0.003(6)
C11 0.040(8) 0.029(8) 0.059(10) -0.006(7) 0.027(8) 0.013(7)
C12 0.032(7) 0.042(8) 0.035(8) 0.004(6) 0.021(6) 0.002(6)
C13 0.024(6) 0.029(7) 0.030(7) -0.009(5) 0.016(6) -0.008(5)
C14 0.028(6) 0.016(6) 0.024(6) 0.002(5) 0.015(5) 0.001(5)
C15 0.044(8) 0.027(7) 0.048(9) 0.004(6) 0.033(7) 0.001(6)
C17 0.043(8) 0.021(7) 0.049(9) -0.008(6) 0.027(7) 0.006(6)
C18 0.032(7) 0.039(8) 0.063(10) -0.011(6) 0.031(8) -0.003(7)
C19 0.037(7) 0.029(7) 0.025(7) 0.007(5) 0.020(6) 0.003(5)
C20 0.018(6) 0.025(7) 0.035(7) 0.004(5) 0.011(5) 0.000(5)
C21 0.053(9) 0.025(7) 0.039(8) 0.003(6) 0.025(7) 0.005(6)
C23 0.056(10) 0.042(9) 0.034(8) -0.003(7) 0.019(8) 0.010(7)
C24 0.043(9) 0.054(10) 0.037(8) 0.000(7) 0.024(7) -0.006(7)

loop_
_atom_type_symbol
_atom_type_description
_atom_type_scat_dispersion_real
_atom_type_scat_dispersion_imag
_atom_type_scat_source
C C 0.0033 0.0016 'International Tables Vol C Tables 4.2.6.8 and 6.1.1.4'
H H 0.0000 0.0000 'International Tables Vol C Tables 4.2.6.8 and 6.1.1.4'
N N 0.0061 0.0033 'International Tables Vol C Tables 4.2.6.8 and 6.1.1.4'
O O 0.0106 0.0060 'International Tables Vol C Tables 4.2.6.8 and 6.1.1.4'
Ba Ba -0.3244 2.2819 'International Tables Vol C Tables 4.2.6.8 and 6.1.1.4'

loop_
_geom_angle_atom_site_label_1
_geom_angle_atom_site_label_2
_geom_angle_atom_site_label_3
_geom_angle_site_symmetry_1
_geom_angle_site_symmetry_3
_geom_angle
_geom_angle_publ_flag
O1 Ba1 O11 . . 130.4(3) ?
O1 Ba1 O9 . . 64.2(2) ?
O11 Ba1 O9 . . 127.1(2) ?
O1 Ba1 O15 . . 105.0(2) ?
O11 Ba1 O15 . . 124.6(2) ?
O9 Ba1 O15 . . 73.3(2) ?
O1 Ba1 O3 . . 72.6(2) ?
O11 Ba1 O3 . . 74.4(2) ?
O9 Ba1 O3 . . 62.7(2) ?
O15 Ba1 O3 . . 132.2(3) ?
O1 Ba1 O14 . . 94.0(2) ?
O11 Ba1 O14 . . 73.3(2) ?
O9 Ba1 O14 . . 156.4(2) ?
O15 Ba1 O14 . . 106.4(2) ?
O3 Ba1 O14 . . 121.4(3) ?
O1 Ba1 O10 . . 159.1(2) ?
O11 Ba1 O10 . . 66.7(2) ?
O9 Ba1 O10 . . 118.0(2) ?
O15 Ba1 O10 . . 59.2(2) ?
O3 Ba1 O10 . . 127.8(2) ?
O14 Ba1 O10 . . 79.2(2) ?
O1 Ba1 O13 . . 133.9(2) ?
O11 Ba1 O13 . . 69.9(2) ?
O9 Ba1 O13 . . 71.4(2) ?
O15 Ba1 O13 . . 72.1(2) ?
O3 Ba1 O13 . . 76.8(2) ?
O14 Ba1 O13 . . 131.6(2) ?
O10 Ba1 O13 . . 58.1(2) ?
O1 Ba1 O12 . . 74.0(3) ?
O11 Ba1 O12 . . 58.3(2) ?
O9 Ba1 O12 . . 118.6(2) ?
O15 Ba1 O12 . . 164.2(2) ?
O3 Ba1 O12 . . 63.1(3) ?
O14 Ba1 O12 . . 58.4(2) ?
O10 Ba1 O12 . . 117.1(2) ?
O13 Ba1 O12 . . 120.4(2) ?
O1 Ba1 N1 . . 56.2(3) ?
O11 Ba1 N1 . . 142.2(3) ?
O9 Ba1 N1 . . 90.3(3) ?
O15 Ba1 N1 . . 65.9(2) ?
O3 Ba1 N1 . . 128.8(3) ?
O14 Ba1 N1 . . 69.1(3) ?
O10 Ba1 N1 . . 103.1(3) ?
O13 Ba1 N1 . . 137.6(3) ?
O12 Ba1 N1 . . 102.1(3) ?
O1 Ba1 Ba2 . . 40.06(17) ?
O11 Ba1 Ba2 . . 112.03(18) ?
O9 Ba1 Ba2 . . 40.31(15) ?
O15 Ba1 Ba2 . . 110.94(17) ?
O3 Ba1 Ba2 . . 38.39(16) ?
O14 Ba1 Ba2 . . 126.27(17) ?
O10 Ba1 Ba2 . . 154.02(16) ?
O13 Ba1 Ba2 . . 96.42(16) ?
O12 Ba1 Ba2 . . 78.79(15) ?
N1 Ba1 Ba2 . . 92.6(2) ?
O1 Ba1 Ba2 . 1_455 108.1(2) ?
O11 Ba1 Ba2 . 1_455 37.04(16) ?
O9 Ba1 Ba2 . 1_455 153.20(16) ?
O15 Ba1 Ba2 . 1_455 132.27(17) ?
O3 Ba1 Ba2 . 1_455 90.58(18) ?
O14 Ba1 Ba2 . 1_455 38.76(15) ?
O10 Ba1 Ba2 . 1_455 78.88(15) ?
O13 Ba1 Ba2 . 1_455 105.87(16) ?
O12 Ba1 Ba2 . 1_455 38.66(15) ?
N1 Ba1 Ba2 . 1_455 106.8(2) ?
Ba2 Ba1 Ba2 . 1_455 116.58(2) ?
O3 Ba2 O15 . 1_554 131.0(3) ?
O3 Ba2 O11 . 1_655 104.2(2) ?
O15 Ba2 O11 1_554 1_655 124.7(2) ?
O3 Ba2 O1 . . 73.0(2) ?
O15 Ba2 O1 1_554 . 74.1(2) ?
O11 Ba2 O1 1_655 . 131.6(3) ?
O3 Ba2 O9 . . 63.7(2) ?
O15 Ba2 O9 1_554 . 127.0(2) ?
O11 Ba2 O9 1_655 . 72.7(2) ?
O1 Ba2 O9 . . 62.8(3) ?
O3 Ba2 O13 . 1_554 95.3(2) ?
O15 Ba2 O13 1_554 1_554 73.2(2) ?
O11 Ba2 O13 1_655 1_554 106.2(2) ?
O1 Ba2 O13 . 1_554 122.2(3) ?
O9 Ba2 O13 . 1_554 157.1(2) ?
O3 Ba2 O12 . 1_655 157.6(2) ?
O15 Ba2 O12 1_554 1_655 67.8(2) ?
O11 Ba2 O12 1_655 1_655 58.8(2) ?
O1 Ba2 O12 . 1_655 128.8(2) ?
O9 Ba2 O12 . 1_655 118.0(2) ?
O13 Ba2 O12 1_554 1_655 77.7(2) ?
O3 Ba2 O14 . 1_655 134.1(2) ?
O15 Ba2 O14 1_554 1_655 69.0(2) ?
O11 Ba2 O14 1_655 1_655 72.3(2) ?
O1 Ba2 O14 . 1_655 76.6(2) ?
O9 Ba2 O14 . 1_655 72.0(2) ?
O13 Ba2 O14 1_554 1_655 130.2(2) ?
O12 Ba2 O14 1_655 1_655 58.7(2) ?
O3 Ba2 O10 . 1_554 74.2(2) ?
O15 Ba2 O10 1_554 1_554 59.1(2) ?
O11 Ba2 O10 1_655 1_554 163.6(2) ?
O1 Ba2 O10 . 1_554 64.2(2) ?
O9 Ba2 O10 . 1_554 119.1(2) ?
O13 Ba2 O10 1_554 1_554 58.3(2) ?
O12 Ba2 O10 1_655 1_554 117.6(2) ?
O14 Ba2 O10 1_655 1_554 120.9(2) ?
O3 Ba2 N3 . . 55.5(2) ?
O15 Ba2 N3 1_554 . 142.4(3) ?
O11 Ba2 N3 1_655 . 66.7(3) ?
O1 Ba2 N3 . . 128.4(2) ?
O9 Ba2 N3 . . 90.1(3) ?
O13 Ba2 N3 1_554 . 69.2(3) ?
O12 Ba2 N3 1_655 . 102.4(3) ?
O14 Ba2 N3 1_655 . 138.6(3) ?
O10 Ba2 N3 1_554 . 100.5(3) ?
O3 Ba2 Ba1 . . 40.23(16) ?
O15 Ba2 Ba1 1_554 . 112.16(17) ?
O11 Ba2 Ba1 1_655 . 109.98(17) ?
O1 Ba2 Ba1 . . 38.65(17) ?
O9 Ba2 Ba1 . . 39.87(15) ?
O13 Ba2 Ba1 1_554 . 127.78(16) ?
O12 Ba2 Ba1 1_655 . 154.19(16) ?
O14 Ba2 Ba1 1_655 . 96.38(17) ?
O10 Ba2 Ba1 1_554 . 79.64(15) ?
N3 Ba2 Ba1 . . 92.17(18) ?
O3 Ba2 Ba1 . 1_655 134.1(2) ?
O15 Ba2 Ba1 1_554 1_655 91.90(17) ?
O11 Ba2 Ba1 1_655 1_655 36.55(16) ?
O1 Ba2 Ba1 . 1_655 112.37(18) ?
O9 Ba2 Ba1 . 1_655 78.29(15) ?
O13 Ba2 Ba1 1_554 1_655 115.01(16) ?
O12 Ba2 Ba1 1_655 1_655 39.69(16) ?
O14 Ba2 Ba1 1_655 1_655 38.27(16) ?
O10 Ba2 Ba1 1_554 1_655 150.97(15) ?
N3 Ba2 Ba1 . 1_655 102.6(2) ?
Ba1 Ba2 Ba1 . 1_655 116.58(2) ?
C6 N1 C2 . . 116.8(11) ?
C6 N1 Ba1 . . 126.5(9) ?
C2 N1 Ba1 . . 116.6(8) ?
C3 N2 C5 . . 115.8(12) ?
C8 N3 C12 . . 116.4(12) ?
C8 N3 Ba2 . . 116.6(8) ?
C12 N3 Ba2 . . 127.0(8) ?
C11 N4 C9 . . 115.5(12) ?
C18 N5 C14 . . 116.8(13) ?
C15 N6 C17 . . 114.2(11) ?
C24 N7 C20 . . 116.9(13) ?
C21 N8 C23 . . 114.0(13) ?
C1 O1 Ba1 . . 129.6(7) ?
C1 O1 Ba2 . . 125.5(7) ?
Ba1 O1 Ba2 . . 101.3(3) ?
C7 O3 Ba2 . . 130.5(8) ?
C7 O3 Ba1 . . 125.3(8) ?
Ba2 O3 Ba1 . . 101.4(3) ?
Ba1 O9 Ba2 . . 99.8(2) ?
Ba1 O9 H9A . . 111.8 ?
Ba2 O9 H9A . . 111.8 ?
Ba1 O9 H9B . . 111.8 ?
Ba2 O9 H9B . . 111.8 ?
H9A O9 H9B . . 109.6 ?
Ba1 O10 Ba2 . 1_556 101.7(2) ?
Ba1 O10 H10A . . 111.4 ?
Ba2 O10 H10A 1_556 . 111.4 ?
Ba1 O10 H10B . . 111.4 ?
Ba2 O10 H10B 1_556 . 111.4 ?
H10A O10 H10B . . 109.3 ?
Ba1 O11 Ba2 . 1_455 106.4(3) ?
Ba1 O11 H11A . . 110.4 ?
Ba2 O11 H11A 1_455 . 110.4 ?
Ba1 O11 H11B . . 110.4 ?
Ba2 O11 H11B 1_455 . 110.4 ?
H11A O11 H11B . . 108.7 ?
Ba2 O12 Ba1 1_455 . 101.6(2) ?
Ba2 O12 H12A 1_455 . 111.2 ?
Ba1 O12 H12A . . 111.2 ?
Ba2 O12 H12B 1_455 . 111.6 ?
Ba1 O12 H12B . . 111.6 ?
H12A O12 H12B . . 109.3 ?
Ba2 O13 Ba1 1_556 . 103.2(2) ?
Ba2 O13 H13A 1_556 . 111.0 ?
Ba1 O13 H13A . . 111.0 ?
Ba2 O13 H13B 1_556 . 111.2 ?
Ba1 O13 H13B . . 111.1 ?
H13A O13 H13B . . 109.2 ?
Ba1 O14 Ba2 . 1_455 103.0(2) ?
Ba1 O14 H14A . . 111.1 ?
Ba2 O14 H14A 1_455 . 111.1 ?
Ba1 O14 H14B . . 111.2 ?
Ba2 O14 H14B 1_455 . 111.2 ?
H14A O14 H14B . . 109.2 ?
Ba2 O15 Ba1 1_556 . 106.1(2) ?
Ba2 O15 H15A 1_556 . 110.5 ?
Ba1 O15 H15A . . 110.5 ?
Ba2 O15 H15B 1_556 . 110.5 ?
Ba1 O15 H15B . . 110.5 ?
H15A O15 H15B . . 108.7 ?
O2 C1 O1 . . 124.8(11) ?
O2 C1 C2 . . 116.8(10) ?
O1 C1 C2 . . 118.4(10) ?
N1 C2 C3 . . 120.7(11) ?
N1 C2 C1 . . 118.4(11) ?
C3 C2 C1 . . 120.8(10) ?
N2 C3 C2 . . 122.4(12) ?
N2 C3 H3 . . 118.8 ?
C2 C3 H3 . . 118.8 ?
N2 C5 C6 . . 121.3(14) ?
N2 C5 H5 . . 119.3 ?
C6 C5 H5 . . 119.3 ?
N1 C6 C5 . . 122.8(13) ?
N1 C6 H6 . . 118.6 ?
C5 C6 H6 . . 118.6 ?
O3 C7 O4 . . 125.7(12) ?
O3 C7 C8 . . 118.2(11) ?
O4 C7 C8 . . 116.1(12) ?
N3 C8 C9 . . 120.3(12) ?
N3 C8 C7 . . 118.1(11) ?
C9 C8 C7 . . 121.5(12) ?
N4 C9 C8 . . 123.2(13) ?
N4 C9 H9 . . 118.4 ?
C8 C9 H9 . . 118.4 ?
N4 C11 C12 . . 122.5(13) ?
N4 C11 H11 . . 118.8 ?
C12 C11 H11 . . 118.8 ?
N3 C12 C11 . . 122.2(12) ?
N3 C12 H12 . . 118.9 ?
C11 C12 H12 . . 118.9 ?
O5 C13 O6 . . 127.8(12) ?
O5 C13 C14 . . 117.7(11) ?
O6 C13 C14 . . 114.4(11) ?
N5 C14 C15 . . 119.5(12) ?
N5 C14 C13 . . 118.1(11) ?
C15 C14 C13 . . 122.5(11) ?
N6 C15 C14 . . 124.9(12) ?
N6 C15 H15 . . 117.6 ?
C14 C15 H15 . . 117.6 ?
N6 C17 C18 . . 122.2(12) ?
N6 C17 H17 . . 118.9 ?
C18 C17 H17 . . 118.9 ?
N5 C18 C17 . . 122.4(13) ?
N5 C18 H18 . . 118.8 ?
C17 C18 H18 . . 118.8 ?
O8 C19 O7 . . 126.1(12) ?
O8 C19 C20 . . 116.8(11) ?
O7 C19 C20 . . 116.9(11) ?
N7 C20 C21 . . 119.9(12) ?
N7 C20 C19 . . 119.6(11) ?
C21 C20 C19 . . 120.5(11) ?
N8 C21 C20 . . 123.6(13) ?
N8 C21 H21 . . 118.2 ?
C20 C21 H21 . . 118.2 ?
N8 C23 C24 . . 122.9(14) ?
N8 C23 H23 . . 118.6 ?
C24 C23 H23 . . 118.6 ?
N7 C24 C23 . . 122.6(14) ?
N7 C24 H24 . . 118.7 ?
C23 C24 H24 . . 118.7 ?

loop_
_geom_bond_atom_site_label_1
_geom_bond_atom_site_label_2
_geom_bond_site_symmetry_2
_geom_bond_distance
_geom_bond_publ_flag
Ba1 O1 . 2.769(9) ?
Ba1 O11 . 2.821(8) ?
Ba1 O9 . 2.829(7) ?
Ba1 O15 . 2.862(8) ?
Ba1 O3 . 2.865(8) ?
Ba1 O14 . 2.888(8) ?
Ba1 O10 . 2.920(7) ?
Ba1 O13 . 2.930(8) ?
Ba1 O12 . 2.963(8) ?
Ba1 N1 . 3.041(10) ?
Ba2 O3 . 2.754(8) ?
Ba2 O15 1_554 2.838(8) ?
Ba2 O11 1_655 2.853(8) ?
Ba2 O1 . 2.853(8) ?
Ba2 O9 . 2.854(7) ?
Ba2 O13 1_554 2.882(8) ?
Ba2 O12 1_655 2.898(8) ?
Ba2 O14 1_655 2.919(8) ?
Ba2 O10 1_554 2.954(8) ?
Ba2 N3 . 3.050(11) ?
N1 C6 . 1.305(17) ?
N1 C2 . 1.336(16) ?
N2 C3 . 1.332(17) ?
N2 C5 . 1.34(2) ?
N3 C8 . 1.334(17) ?
N3 C12 . 1.351(17) ?
N4 C11 . 1.32(2) ?
N4 C9 . 1.349(18) ?
N5 C18 . 1.326(18) ?
N5 C14 . 1.334(16) ?
N6 C15 . 1.317(17) ?
N6 C17 . 1.341(18) ?
N7 C24 . 1.312(19) ?
N7 C20 . 1.313(16) ?
N8 C21 . 1.320(18) ?
N8 C23 . 1.331(19) ?
O1 C1 . 1.246(14) ?
O2 C1 . 1.240(14) ?
O3 C7 . 1.243(15) ?
O4 C7 . 1.248(16) ?
O5 C13 . 1.249(15) ?
O6 C13 . 1.259(15) ?
O7 C19 . 1.260(16) ?
O8 C19 . 1.233(15) ?
O9 H9A . 0.8500 ?
O9 H9B . 0.8500 ?
O10 Ba2 1_556 2.954(8) ?
O10 H10A . 0.8500 ?
O10 H10B . 0.8501 ?
O11 Ba2 1_455 2.853(8) ?
O11 H11A . 0.8499 ?
O11 H11B . 0.8500 ?
O12 Ba2 1_455 2.898(8) ?
O12 H12A . 0.8499 ?
O12 H12B . 0.8501 ?
O13 Ba2 1_556 2.882(8) ?
O13 H13A . 0.8499 ?
O13 H13B . 0.8499 ?
O14 Ba2 1_455 2.919(8) ?
O14 H14A . 0.8499 ?
O14 H14B . 0.8501 ?
O15 Ba2 1_556 2.838(8) ?
O15 H15A . 0.8500 ?
O15 H15B . 0.8501 ?
C1 C2 . 1.515(16) ?
C2 C3 . 1.401(17) ?
C3 H3 . 0.9300 ?
C5 C6 . 1.40(2) ?
C5 H5 . 0.9300 ?
C6 H6 . 0.9300 ?
C7 C8 . 1.489(18) ?
C8 C9 . 1.394(19) ?
C9 H9 . 0.9300 ?
C11 C12 . 1.38(2) ?
C11 H11 . 0.9300 ?
C12 H12 . 0.9300 ?
C13 C14 . 1.509(16) ?
C14 C15 . 1.400(18) ?
C15 H15 . 0.9300 ?
C17 C18 . 1.39(2) ?
C17 H17 . 0.9300 ?
C18 H18 . 0.9300 ?
C19 C20 . 1.519(18) ?
C20 C21 . 1.413(19) ?
C21 H21 . 0.9300 ?
C23 C24 . 1.37(2) ?
C23 H23 . 0.9300 ?
C24 H24 . 0.9300 ?

loop_
_geom_hbond_atom_site_label_D
_geom_hbond_atom_site_label_H
_geom_hbond_atom_site_label_A
_geom_hbond_site_symmetry_A
_geom_hbond_distance_DH
_geom_hbond_distance_HA
_geom_hbond_distance_DA
_geom_hbond_angle_DHA
O10 H10A O7 . 0.85 2.23 3.000(13) 152
O10 H10B O5 . 0.85 1.92 2.769(11) 177
O11 H11A O4 . 0.85 1.88 2.669(12) 153
O11 H11B O5 . 0.85 2.04 2.861(12) 163
O11 H11B N5 . 0.85 2.62 3.191(14) 126
O13 H13A N5 . 0.85 2.14 2.983(14) 175
O14 H14A O8 . 0.85 1.87 2.685(12) 160
O9 H9A O7 1_655 0.85 1.88 2.677(12) 155
O9 H9B O5 1_655 0.85 1.89 2.689(12) 156
O13 H13B O6 1_655 0.85 1.93 2.729(12) 157
O15 H15A O7 1_655 0.85 2.04 2.860(12) 161
O15 H15A N7 1_655 0.85 2.62 3.208(14) 127
O12 H12A O7 1_554 0.85 1.96 2.811(12) 179
O12 H12B O5 1_554 0.85 2.26 3.018(12) 149
O14 H14B N7 1_554 0.85 2.18 3.028(13) 174
O15 H15B O2 1_556 0.85 1.90 2.676(11) 152

loop_
_geom_torsion_atom_site_label_1
_geom_torsion_atom_site_label_2
_geom_torsion_atom_site_label_3
_geom_torsion_atom_site_label_4
_geom_torsion_site_symmetry_1
_geom_torsion_site_symmetry_2
_geom_torsion_site_symmetry_3
_geom_torsion_site_symmetry_4
_geom_torsion
_geom_torsion_publ_flag
O1 Ba1 Ba2 O3 . . . . 139.0(4) ?
O11 Ba1 Ba2 O3 . . . . 11.7(4) ?
O9 Ba1 Ba2 O3 . . . . -110.2(4) ?
O15 Ba1 Ba2 O3 . . . . -132.5(4) ?
O14 Ba1 Ba2 O3 . . . . 96.6(4) ?
O10 Ba1 Ba2 O3 . . . . -70.1(5) ?
O13 Ba1 Ba2 O3 . . . . -59.2(3) ?
O12 Ba1 Ba2 O3 . . . . 60.6(4) ?
N1 Ba1 Ba2 O3 . . . . 162.4(4) ?
Ba2 Ba1 Ba2 O3 1_455 . . . 52.2(3) ?
O1 Ba1 Ba2 O15 . . . 1_554 10.9(3) ?
O11 Ba1 Ba2 O15 . . . 1_554 -116.4(2) ?
O9 Ba1 Ba2 O15 . . . 1_554 121.7(3) ?
O15 Ba1 Ba2 O15 . . . 1_554 99.5(3) ?
O3 Ba1 Ba2 O15 . . . 1_554 -128.1(4) ?
O14 Ba1 Ba2 O15 . . . 1_554 -31.5(3) ?
O10 Ba1 Ba2 O15 . . . 1_554 161.8(4) ?
O13 Ba1 Ba2 O15 . . . 1_554 172.8(2) ?
O12 Ba1 Ba2 O15 . . . 1_554 -67.5(2) ?
N1 Ba1 Ba2 O15 . . . 1_554 34.3(3) ?
Ba2 Ba1 Ba2 O15 1_455 . . 1_554 -75.88(18) ?
O1 Ba1 Ba2 O11 . . . 1_655 -132.5(4) ?
O11 Ba1 Ba2 O11 . . . 1_655 100.2(3) ?
O9 Ba1 Ba2 O11 . . . 1_655 -21.7(3) ?
O15 Ba1 Ba2 O11 . . . 1_655 -43.9(2) ?
O3 Ba1 Ba2 O11 . . . 1_655 88.5(4) ?
O14 Ba1 Ba2 O11 . . . 1_655 -174.9(3) ?
O10 Ba1 Ba2 O11 . . . 1_655 18.4(4) ?
O13 Ba1 Ba2 O11 . . . 1_655 29.4(2) ?
O12 Ba1 Ba2 O11 . . . 1_655 149.1(2) ?
N1 Ba1 Ba2 O11 . . . 1_655 -109.1(3) ?
Ba2 Ba1 Ba2 O11 1_455 . . 1_655 140.71(17) ?
O11 Ba1 Ba2 O1 . . . . -127.3(4) ?
O9 Ba1 Ba2 O1 . . . . 110.8(4) ?
O15 Ba1 Ba2 O1 . . . . 88.6(3) ?
O3 Ba1 Ba2 O1 . . . . -139.0(4) ?
O14 Ba1 Ba2 O1 . . . . -42.4(4) ?
O10 Ba1 Ba2 O1 . . . . 150.9(5) ?
O13 Ba1 Ba2 O1 . . . . 161.9(3) ?
O12 Ba1 Ba2 O1 . . . . -78.4(4) ?
N1 Ba1 Ba2 O1 . . . . 23.4(4) ?
Ba2 Ba1 Ba2 O1 1_455 . . . -86.8(3) ?
O1 Ba1 Ba2 O9 . . . . -110.8(4) ?
O11 Ba1 Ba2 O9 . . . . 121.9(3) ?
O15 Ba1 Ba2 O9 . . . . -22.3(3) ?
O3 Ba1 Ba2 O9 . . . . 110.2(4) ?
O14 Ba1 Ba2 O9 . . . . -153.2(3) ?
O10 Ba1 Ba2 O9 . . . . 40.1(4) ?
O13 Ba1 Ba2 O9 . . . . 51.0(3) ?
O12 Ba1 Ba2 O9 . . . . 170.8(3) ?
N1 Ba1 Ba2 O9 . . . . -87.4(3) ?
Ba2 Ba1 Ba2 O9 1_455 . . . 162.4(3) ?
O1 Ba1 Ba2 O13 . . . 1_554 96.4(4) ?
O11 Ba1 Ba2 O13 . . . 1_554 -30.9(3) ?
O9 Ba1 Ba2 O13 . . . 1_554 -152.8(3) ?
O15 Ba1 Ba2 O13 . . . 1_554 -175.1(3) ?
O3 Ba1 Ba2 O13 . . . 1_554 -42.6(4) ?
O14 Ba1 Ba2 O13 . . . 1_554 54.0(3) ?
O10 Ba1 Ba2 O13 . . . 1_554 -112.8(4) ?
O13 Ba1 Ba2 O13 . . . 1_554 -101.8(3) ?
O12 Ba1 Ba2 O13 . . . 1_554 18.0(3) ?
N1 Ba1 Ba2 O13 . . . 1_554 119.8(3) ?
Ba2 Ba1 Ba2 O13 1_455 . . 1_554 9.6(2) ?
O1 Ba1 Ba2 O12 . . . 1_655 -73.5(5) ?
O11 Ba1 Ba2 O12 . . . 1_655 159.2(4) ?
O9 Ba1 Ba2 O12 . . . 1_655 37.3(5) ?
O15 Ba1 Ba2 O12 . . . 1_655 15.0(4) ?
O3 Ba1 Ba2 O12 . . . 1_655 147.5(5) ?
O14 Ba1 Ba2 O12 . . . 1_655 -115.9(4) ?
O10 Ba1 Ba2 O12 . . . 1_655 77.3(5) ?
O13 Ba1 Ba2 O12 . . . 1_655 88.3(4) ?
O12 Ba1 Ba2 O12 . . . 1_655 -151.9(6) ?
N1 Ba1 Ba2 O12 . . . 1_655 -50.2(4) ?
Ba2 Ba1 Ba2 O12 1_455 . . 1_655 -160.3(4) ?
O1 Ba1 Ba2 O14 . . . 1_655 -59.0(3) ?
O11 Ba1 Ba2 O14 . . . 1_655 173.7(2) ?
O9 Ba1 Ba2 O14 . . . 1_655 51.8(3) ?
O15 Ba1 Ba2 O14 . . . 1_655 29.5(2) ?
O3 Ba1 Ba2 O14 . . . 1_655 162.0(4) ?
O14 Ba1 Ba2 O14 . . . 1_655 -101.4(3) ?
O10 Ba1 Ba2 O14 . . . 1_655 91.9(4) ?
O13 Ba1 Ba2 O14 . . . 1_655 102.8(2) ?
O12 Ba1 Ba2 O14 . . . 1_655 -137.4(2) ?
N1 Ba1 Ba2 O14 . . . 1_655 -35.6(3) ?
Ba2 Ba1 Ba2 O14 1_455 . . 1_655 -145.83(17) ?
O1 Ba1 Ba2 O10 . . . 1_554 61.3(3) ?
O11 Ba1 Ba2 O10 . . . 1_554 -66.0(2) ?
O9 Ba1 Ba2 O10 . . . 1_554 172.1(3) ?
O15 Ba1 Ba2 O10 . . . 1_554 149.8(2) ?
O3 Ba1 Ba2 O10 . . . 1_554 -77.7(3) ?
O14 Ba1 Ba2 O10 . . . 1_554 18.9(2) ?
O10 Ba1 Ba2 O10 . . . 1_554 -147.8(5) ?
O13 Ba1 Ba2 O10 . . . 1_554 -136.9(2) ?
O12 Ba1 Ba2 O10 . . . 1_554 -17.1(2) ?
N1 Ba1 Ba2 O10 . . . 1_554 84.7(3) ?
Ba2 Ba1 Ba2 O10 1_455 . . 1_554 -25.53(16) ?
O1 Ba1 Ba2 N3 . . . . 161.6(4) ?
O11 Ba1 Ba2 N3 . . . . 34.3(3) ?
O9 Ba1 Ba2 N3 . . . . -87.6(3) ?
O15 Ba1 Ba2 N3 . . . . -109.9(3) ?
O3 Ba1 Ba2 N3 . . . . 22.6(4) ?
O14 Ba1 Ba2 N3 . . . . 119.2(3) ?
O10 Ba1 Ba2 N3 . . . . -47.5(4) ?
O13 Ba1 Ba2 N3 . . . . -36.6(3) ?
O12 Ba1 Ba2 N3 . . . . 83.2(3) ?
N1 Ba1 Ba2 N3 . . . . -175.0(3) ?
Ba2 Ba1 Ba2 N3 1_455 . . . 74.8(2) ?
O1 Ba1 Ba2 Ba1 . . . 1_655 -93.2(3) ?
O11 Ba1 Ba2 Ba1 . . . 1_655 139.50(17) ?
O9 Ba1 Ba2 Ba1 . . . 1_655 17.6(3) ?
O15 Ba1 Ba2 Ba1 . . . 1_655 -4.63(17) ?
O3 Ba1 Ba2 Ba1 . . . 1_655 127.8(3) ?
O14 Ba1 Ba2 Ba1 . . . 1_655 -135.59(19) ?
O10 Ba1 Ba2 Ba1 . . . 1_655 57.7(4) ?
O13 Ba1 Ba2 Ba1 . . . 1_655 68.66(16) ?
O12 Ba1 Ba2 Ba1 . . . 1_655 -171.60(17) ?
N1 Ba1 Ba2 Ba1 . . . 1_655 -69.8(2) ?
Ba2 Ba1 Ba2 Ba1 1_455 . . 1_655 180.0 ?
O1 Ba1 N1 C6 . . . . 175.3(12) ?
O11 Ba1 N1 C6 . . . . -70.4(12) ?
O9 Ba1 N1 C6 . . . . 117.2(11) ?
O15 Ba1 N1 C6 . . . . 45.6(11) ?
O3 Ba1 N1 C6 . . . . 171.4(10) ?
O14 Ba1 N1 C6 . . . . -74.5(11) ?
O10 Ba1 N1 C6 . . . . -1.7(12) ?
O13 Ba1 N1 C6 . . . . 55.0(13) ?
O12 Ba1 N1 C6 . . . . -123.5(11) ?
Ba2 Ba1 N1 C6 . . . . 157.4(11) ?
Ba2 Ba1 N1 C6 1_455 . . . -83.8(11) ?
O1 Ba1 N1 C2 . . . . -1.8(8) ?
O11 Ba1 N1 C2 . . . . 112.5(9) ?
O9 Ba1 N1 C2 . . . . -59.9(9) ?
O15 Ba1 N1 C2 . . . . -131.5(9) ?
O3 Ba1 N1 C2 . . . . -5.7(10) ?
O14 Ba1 N1 C2 . . . . 108.4(9) ?
O10 Ba1 N1 C2 . . . . -178.8(9) ?
O13 Ba1 N1 C2 . . . . -122.1(8) ?
O12 Ba1 N1 C2 . . . . 59.4(9) ?
Ba2 Ba1 N1 C2 . . . . -19.7(9) ?
Ba2 Ba1 N1 C2 1_455 . . . 99.1(9) ?
O3 Ba2 N3 C8 . . . . -2.1(8) ?
O15 Ba2 N3 C8 1_554 . . . 112.3(9) ?
O11 Ba2 N3 C8 1_655 . . . -130.5(10) ?
O1 Ba2 N3 C8 . . . . -5.0(11) ?
O9 Ba2 N3 C8 . . . . -59.5(9) ?
O13 Ba2 N3 C8 1_554 . . . 110.3(9) ?
O12 Ba2 N3 C8 1_655 . . . -178.2(9) ?
O14 Ba2 N3 C8 1_655 . . . -121.8(9) ?
O10 Ba2 N3 C8 1_554 . . . 60.2(9) ?
Ba1 Ba2 N3 C8 . . . . -19.6(9) ?
Ba1 Ba2 N3 C8 1_655 . . . -137.5(9) ?
O3 Ba2 N3 C12 . . . . 175.7(12) ?
O15 Ba2 N3 C12 1_554 . . . -69.9(12) ?
O11 Ba2 N3 C12 1_655 . . . 47.3(11) ?
O1 Ba2 N3 C12 . . . . 172.8(10) ?
O9 Ba2 N3 C12 . . . . 118.4(11) ?
O13 Ba2 N3 C12 1_554 . . . -71.9(11) ?
O12 Ba2 N3 C12 1_655 . . . -0.3(11) ?
O14 Ba2 N3 C12 1_655 . . . 56.0(12) ?
O10 Ba2 N3 C12 1_554 . . . -121.9(11) ?
Ba1 Ba2 N3 C12 . . . . 158.2(11) ?
Ba1 Ba2 N3 C12 1_655 . . . 40.4(11) ?
O11 Ba1 O1 C1 . . . . -125.4(10) ?
O9 Ba1 O1 C1 . . . . 116.7(11) ?
O15 Ba1 O1 C1 . . . . 54.1(10) ?
O3 Ba1 O1 C1 . . . . -175.8(11) ?
O14 Ba1 O1 C1 . . . . -54.1(10) ?
O10 Ba1 O1 C1 . . . . 15.7(15) ?
O13 Ba1 O1 C1 . . . . 133.5(9) ?
O12 Ba1 O1 C1 . . . . -109.5(10) ?
N1 Ba1 O1 C1 . . . . 7.4(9) ?
Ba2 Ba1 O1 C1 . . . . 158.9(12) ?
Ba2 Ba1 O1 C1 1_455 . . . -91.0(10) ?
O11 Ba1 O1 Ba2 . . . . 75.7(4) ?
O9 Ba1 O1 Ba2 . . . . -42.2(3) ?
O15 Ba1 O1 Ba2 . . . . -104.9(3) ?
O3 Ba1 O1 Ba2 . . . . 25.3(3) ?
O14 Ba1 O1 Ba2 . . . . 147.0(3) ?
O10 Ba1 O1 Ba2 . . . . -143.3(6) ?
O13 Ba1 O1 Ba2 . . . . -25.4(5) ?
O12 Ba1 O1 Ba2 . . . . 91.5(3) ?
N1 Ba1 O1 Ba2 . . . . -151.5(4) ?
Ba2 Ba1 O1 Ba2 1_455 . . . 110.1(2) ?
O3 Ba2 O1 C1 . . . . 173.6(10) ?
O15 Ba2 O1 C1 1_554 . . . 30.4(9) ?
O11 Ba2 O1 C1 1_655 . . . -92.3(10) ?
O9 Ba2 O1 C1 . . . . -117.8(10) ?
O13 Ba2 O1 C1 1_554 . . . 88.1(10) ?
O12 Ba2 O1 C1 1_655 . . . -12.5(11) ?
O14 Ba2 O1 C1 1_655 . . . -41.3(9) ?
O10 Ba2 O1 C1 1_554 . . . 93.3(10) ?
N3 Ba2 O1 C1 . . . . 176.1(9) ?
Ba1 Ba2 O1 C1 . . . . -160.1(11) ?
Ba1 Ba2 O1 C1 1_655 . . . -55.0(10) ?
O3 Ba2 O1 Ba1 . . . . -26.3(3) ?
O15 Ba2 O1 Ba1 1_554 . . . -169.5(3) ?
O11 Ba2 O1 Ba1 1_655 . . . 67.8(4) ?
O9 Ba2 O1 Ba1 . . . . 42.4(3) ?
O13 Ba2 O1 Ba1 1_554 . . . -111.8(3) ?
O12 Ba2 O1 Ba1 1_655 . . . 147.6(2) ?
O14 Ba2 O1 Ba1 1_655 . . . 118.8(3) ?
O10 Ba2 O1 Ba1 1_554 . . . -106.6(3) ?
N3 Ba2 O1 Ba1 . . . . -23.8(5) ?
Ba1 Ba2 O1 Ba1 1_655 . . . 105.1(2) ?
O15 Ba2 O3 C7 1_554 . . . -123.5(11) ?
O11 Ba2 O3 C7 1_655 . . . 57.0(12) ?
O1 Ba2 O3 C7 . . . . -173.3(12) ?
O9 Ba2 O3 C7 . . . . 119.2(12) ?
O13 Ba2 O3 C7 1_554 . . . -51.2(11) ?
O12 Ba2 O3 C7 1_655 . . . 19.2(15) ?
O14 Ba2 O3 C7 1_655 . . . 136.0(11) ?
O10 Ba2 O3 C7 1_554 . . . -106.1(11) ?
N3 Ba2 O3 C7 . . . . 9.1(11) ?
Ba1 Ba2 O3 C7 . . . . 161.3(13) ?
Ba1 Ba2 O3 C7 1_655 . . . 81.7(12) ?
O15 Ba2 O3 Ba1 1_554 . . . 75.2(4) ?
O11 Ba2 O3 Ba1 1_655 . . . -104.3(3) ?
O1 Ba2 O3 Ba1 . . . . 25.4(3) ?
O9 Ba2 O3 Ba1 . . . . -42.1(3) ?
O13 Ba2 O3 Ba1 1_554 . . . 147.5(3) ?
O12 Ba2 O3 Ba1 1_655 . . . -142.2(5) ?
O14 Ba2 O3 Ba1 1_655 . . . -25.3(5) ?
O10 Ba2 O3 Ba1 1_554 . . . 92.6(3) ?
N3 Ba2 O3 Ba1 . . . . -152.2(4) ?
Ba1 Ba2 O3 Ba1 1_655 . . . -79.6(3) ?
O1 Ba1 O3 C7 . . . . 171.1(11) ?
O11 Ba1 O3 C7 . . . . 28.6(10) ?
O9 Ba1 O3 C7 . . . . -119.5(11) ?
O15 Ba1 O3 C7 . . . . -94.2(11) ?
O14 Ba1 O3 C7 . . . . 87.2(11) ?
O10 Ba1 O3 C7 . . . . -14.0(11) ?
O13 Ba1 O3 C7 . . . . -43.8(10) ?
O12 Ba1 O3 C7 . . . . 90.6(10) ?
N1 Ba1 O3 C7 . . . . 174.5(10) ?
Ba2 Ba1 O3 C7 . . . . -162.6(12) ?
Ba2 Ba1 O3 C7 1_455 . . . 62.3(10) ?
O1 Ba1 O3 Ba2 . . . . -26.3(3) ?
O11 Ba1 O3 Ba2 . . . . -168.8(3) ?
O9 Ba1 O3 Ba2 . . . . 43.1(3) ?
O15 Ba1 O3 Ba2 . . . . 68.4(4) ?
O14 Ba1 O3 Ba2 . . . . -110.2(3) ?
O10 Ba1 O3 Ba2 . . . . 148.6(2) ?
O13 Ba1 O3 Ba2 . . . . 118.8(3) ?
O12 Ba1 O3 Ba2 . . . . -106.7(3) ?
N1 Ba1 O3 Ba2 . . . . -22.9(5) ?
Ba2 Ba1 O3 Ba2 1_455 . . . -135.1(2) ?
O1 Ba1 O9 Ba2 . . . . 41.9(2) ?
O11 Ba1 O9 Ba2 . . . . -80.6(3) ?
O15 Ba1 O9 Ba2 . . . . 158.3(3) ?
O3 Ba1 O9 Ba2 . . . . -41.0(2) ?
O14 Ba1 O9 Ba2 . . . . 65.4(6) ?
O10 Ba1 O9 Ba2 . . . . -161.4(2) ?
O13 Ba1 O9 Ba2 . . . . -125.4(3) ?
O12 Ba1 O9 Ba2 . . . . -10.3(4) ?
N1 Ba1 O9 Ba2 . . . . 93.6(3) ?
Ba2 Ba1 O9 Ba2 1_455 . . . -36.9(5) ?
O3 Ba2 O9 Ba1 . . . . 42.5(2) ?
O15 Ba2 O9 Ba1 1_554 . . . -80.5(3) ?
O11 Ba2 O9 Ba1 1_655 . . . 158.7(3) ?
O1 Ba2 O9 Ba1 . . . . -41.0(2) ?
O13 Ba2 O9 Ba1 1_554 . . . 67.9(6) ?
O12 Ba2 O9 Ba1 1_655 . . . -162.6(2) ?
O14 Ba2 O9 Ba1 1_655 . . . -124.8(3) ?
O10 Ba2 O9 Ba1 1_554 . . . -8.9(3) ?
N3 Ba2 O9 Ba1 . . . . 93.2(3) ?
Ba1 Ba2 O9 Ba1 1_655 . . . -163.9(2) ?
O1 Ba1 O10 Ba2 . . . 1_556 86.2(7) ?
O11 Ba1 O10 Ba2 . . . 1_556 -125.2(3) ?
O9 Ba1 O10 Ba2 . . . 1_556 -4.2(3) ?
O15 Ba1 O10 Ba2 . . . 1_556 41.9(2) ?
O3 Ba1 O10 Ba2 . . . 1_556 -79.9(3) ?
O14 Ba1 O10 Ba2 . . . 1_556 158.5(3) ?
O13 Ba1 O10 Ba2 . . . 1_556 -45.2(2) ?
O12 Ba1 O10 Ba2 . . . 1_556 -155.7(2) ?
N1 Ba1 O10 Ba2 . . . 1_556 93.2(3) ?
Ba2 Ba1 O10 Ba2 . . . 1_556 -32.3(5) ?
Ba2 Ba1 O10 Ba2 1_455 . . 1_556 -161.9(2) ?
O1 Ba1 O11 Ba2 . . . 1_455 63.1(4) ?
O9 Ba1 O11 Ba2 . . . 1_455 148.9(2) ?
O15 Ba1 O11 Ba2 . . . 1_455 -116.3(3) ?
O3 Ba1 O11 Ba2 . . . 1_455 112.9(3) ?
O14 Ba1 O11 Ba2 . . . 1_455 -17.6(2) ?
O10 Ba1 O11 Ba2 . . . 1_455 -102.8(3) ?
O13 Ba1 O11 Ba2 . . . 1_455 -165.8(3) ?
O12 Ba1 O11 Ba2 . . . 1_455 45.1(3) ?
N1 Ba1 O11 Ba2 . . . 1_455 -21.6(6) ?
Ba2 Ba1 O11 Ba2 . . . 1_455 105.4(2) ?
O1 Ba1 O12 Ba2 . . . 1_455 151.1(3) ?
O11 Ba1 O12 Ba2 . . . 1_455 -43.1(2) ?
O9 Ba1 O12 Ba2 . . . 1_455 -161.2(2) ?
O15 Ba1 O12 Ba2 . . . 1_455 62.6(9) ?
O3 Ba1 O12 Ba2 . . . 1_455 -130.6(3) ?
O14 Ba1 O12 Ba2 . . . 1_455 45.9(2) ?
O10 Ba1 O12 Ba2 . . . 1_455 -9.8(4) ?
O13 Ba1 O12 Ba2 . . . 1_455 -77.0(3) ?
N1 Ba1 O12 Ba2 . . . 1_455 101.8(3) ?
Ba2 Ba1 O12 Ba2 . . . 1_455 -167.9(2) ?
O1 Ba1 O13 Ba2 . . . 1_556 -111.2(3) ?
O11 Ba1 O13 Ba2 . . . 1_556 121.5(3) ?
O9 Ba1 O13 Ba2 . . . 1_556 -95.3(3) ?
O15 Ba1 O13 Ba2 . . . 1_556 -17.4(2) ?
O3 Ba1 O13 Ba2 . . . 1_556 -160.6(3) ?
O14 Ba1 O13 Ba2 . . . 1_556 78.9(3) ?
O10 Ba1 O13 Ba2 . . . 1_556 47.0(2) ?
O12 Ba1 O13 Ba2 . . . 1_556 151.9(2) ?
N1 Ba1 O13 Ba2 . . . 1_556 -26.4(5) ?
Ba2 Ba1 O13 Ba2 . . . 1_556 -127.36(19) ?
Ba2 Ba1 O13 Ba2 1_455 . . 1_556 112.63(19) ?
O1 Ba1 O14 Ba2 . . . 1_455 -114.2(3) ?
O11 Ba1 O14 Ba2 . . . 1_455 16.9(2) ?
O9 Ba1 O14 Ba2 . . . 1_455 -135.3(5) ?
O15 Ba1 O14 Ba2 . . . 1_455 138.9(2) ?
O3 Ba1 O14 Ba2 . . . 1_455 -42.1(4) ?
O10 Ba1 O14 Ba2 . . . 1_455 85.7(3) ?
O13 Ba1 O14 Ba2 . . . 1_455 58.5(4) ?
O12 Ba1 O14 Ba2 . . . 1_455 -45.8(2) ?
N1 Ba1 O14 Ba2 . . . 1_455 -165.7(4) ?
Ba2 Ba1 O14 Ba2 . . . 1_455 -88.4(2) ?
O1 Ba1 O15 Ba2 . . . 1_556 149.8(3) ?
O11 Ba1 O15 Ba2 . . . 1_556 -30.7(4) ?
O9 Ba1 O15 Ba2 . . . 1_556 93.2(3) ?
O3 Ba1 O15 Ba2 . . . 1_556 69.9(4) ?
O14 Ba1 O15 Ba2 . . . 1_556 -111.3(3) ?
O10 Ba1 O15 Ba2 . . . 1_556 -45.1(2) ?
O13 Ba1 O15 Ba2 . . . 1_556 17.9(2) ?
O12 Ba1 O15 Ba2 . . . 1_556 -126.1(7) ?
N1 Ba1 O15 Ba2 . . . 1_556 -168.7(4) ?
Ba2 Ba1 O15 Ba2 . . . 1_556 108.1(2) ?
Ba2 Ba1 O15 Ba2 1_455 . . 1_556 -77.5(3) ?
Ba1 O1 C1 O2 . . . . 168.9(9) ?
Ba2 O1 C1 O2 . . . . -36.7(17) ?
Ba1 O1 C1 C2 . . . . -11.6(16) ?
Ba2 O1 C1 C2 . . . . 142.7(9) ?
C6 N1 C2 C3 . . . . 4(2) ?
Ba1 N1 C2 C3 . . . . -178.6(11) ?
C6 N1 C2 C1 . . . . -179.5(12) ?
Ba1 N1 C2 C1 . . . . -2.1(14) ?
O2 C1 C2 N1 . . . . -172.2(12) ?
O1 C1 C2 N1 . . . . 8.3(17) ?
O2 C1 C2 C3 . . . . 4.3(19) ?
O1 C1 C2 C3 . . . . -175.2(13) ?
C5 N2 C3 C2 . . . . 3(2) ?
N1 C2 C3 N2 . . . . -4(2) ?
C1 C2 C3 N2 . . . . 179.2(13) ?
C3 N2 C5 C6 . . . . -2(2) ?
C2 N1 C6 C5 . . . . -3(2) ?
Ba1 N1 C6 C5 . . . . 180.0(11) ?
N2 C5 C6 N1 . . . . 2(3) ?
Ba2 O3 C7 O4 . . . . 168.8(10) ?
Ba1 O3 C7 O4 . . . . -34(2) ?
Ba2 O3 C7 C8 . . . . -14.4(18) ?
Ba1 O3 C7 C8 . . . . 143.0(9) ?
C12 N3 C8 C9 . . . . 3.1(19) ?
Ba2 N3 C8 C9 . . . . -178.9(10) ?
C12 N3 C8 C7 . . . . 179.2(12) ?
Ba2 N3 C8 C7 . . . . -2.7(15) ?
O3 C7 C8 N3 . . . . 10.2(19) ?
O4 C7 C8 N3 . . . . -172.7(12) ?
O3 C7 C8 C9 . . . . -173.7(13) ?
O4 C7 C8 C9 . . . . 3(2) ?
C11 N4 C9 C8 . . . . 1(2) ?
N3 C8 C9 N4 . . . . -3(2) ?
C7 C8 C9 N4 . . . . -179.0(14) ?
C9 N4 C11 C12 . . . . 1(2) ?
C8 N3 C12 C11 . . . . -1(2) ?
Ba2 N3 C12 C11 . . . . -178.9(11) ?
N4 C11 C12 N3 . . . . -1(3) ?
C18 N5 C14 C15 . . . . -1.2(19) ?
C18 N5 C14 C13 . . . . 177.9(13) ?
O5 C13 C14 N5 . . . . -0.9(18) ?
O6 C13 C14 N5 . . . . -178.8(12) ?
O5 C13 C14 C15 . . . . 178.1(12) ?
O6 C13 C14 C15 . . . . 0.2(19) ?
C17 N6 C15 C14 . . . . 1(2) ?
N5 C14 C15 N6 . . . . 0(2) ?
C13 C14 C15 N6 . . . . -178.9(14) ?
C15 N6 C17 C18 . . . . -2(2) ?
C14 N5 C18 C17 . . . . 1(2) ?
N6 C17 C18 N5 . . . . 1(3) ?
C24 N7 C20 C21 . . . . -2(2) ?
C24 N7 C20 C19 . . . . 178.0(13) ?
O8 C19 C20 N7 . . . . -173.2(13) ?
O7 C19 C20 N7 . . . . 2.0(19) ?
O8 C19 C20 C21 . . . . 7.2(19) ?
O7 C19 C20 C21 . . . . -177.6(13) ?
C23 N8 C21 C20 . . . . 1(2) ?
N7 C20 C21 N8 . . . . 1(2) ?
C19 C20 C21 N8 . . . . -179.1(14) ?
C21 N8 C23 C24 . . . . -3(2) ?
C20 N7 C24 C23 . . . . 1(2) ?
N8 C23 C24 N7 . . . . 2(3) ?
